data_4064607
loop_
_publ_author_name
'Bruce, Michael I.'
'Burgun, Alexandre'
'Gendron, Fr\'ed\'eric'
'Grelaud, Guillaume'
'Halet, Jean-Fran\,cois'
'Skelton, Brian W.'

_publ_section_title
;
 Oxidative Dimerization of Arylalkynyl--Ruthenium Complexes
;
_journal_issue 10
_journal_name_full Organometallics
_journal_page_first 2861
_journal_paper_doi 10.1021/om200213z
_journal_volume 30
_journal_year 2011
_chemical_formula_moiety 'C98 H79 P4 Ru2, As F6'
_chemical_formula_sum 'C98 H79 As F6 P4 Ru2'
_chemical_formula_weight 1771.55
_chemical_name_systematic
;
 ?
;
_space_group_IT_number 14
_symmetry_cell_setting monoclinic
_symmetry_space_group_name_Hall '-P 2yn'
_symmetry_space_group_name_H-M 'P 1 21/n 1'
_atom_sites_solution_hydrogens geom
_atom_sites_solution_primary direct
_atom_sites_solution_secondary difmap
_audit_creation_date 2008-05-25T19:00:53-00:00
_audit_creation_method 'WinGX routine CIF_UPDATE'
_cell_angle_alpha 90
_cell_angle_beta 110.0200(10)
_cell_angle_gamma 90
_cell_formula_units_Z 4
_cell_length_a 16.8173(2)
_cell_length_b 25.9214(2)
_cell_length_c 19.2952(2)
_cell_measurement_reflns_used 29527
_cell_measurement_temperature 100(2)
_cell_measurement_theta_max 67.1729
_cell_measurement_theta_min 2.4335
_cell_volume 7903.05(15)
_computing_cell_refinement
;
        CrysAlis RED, Oxford Diffraction Ltd.,
        Version 1.171.32.15 (release 10-01-2008 CrysAlis171 .NET)
        (compiled Jan 10 2008,16:37:18)
;
_computing_data_collection
;
        CrysAlis CCD, Oxford Diffraction Ltd.,
        Version 1.171.32.15 (release 10-01-2008 CrysAlis171 .NET)
        (compiled Jan 10 2008,16:37:18)
;
_computing_data_reduction
;
        CrysAlis RED, Oxford Diffraction Ltd.,
        Version 1.171.32.15 (release 10-01-2008 CrysAlis171 .NET)
        (compiled Jan 10 2008,16:37:18)
;
_computing_structure_refinement 'SHELXL-97 (Sheldrick, 1997)'
_diffrn_ambient_temperature 100(2)
_diffrn_detector_area_resol_mean 10.4738
_diffrn_measured_fraction_theta_full 0.991
_diffrn_measured_fraction_theta_max 0.991
_diffrn_measurement_device_type
;
 Oxford Diffraction Xcalibur diffractometer
;
_diffrn_measurement_method '\w scans'
_diffrn_orient_matrix_UB_11 0.0255843196
_diffrn_orient_matrix_UB_12 -0.0566515569
_diffrn_orient_matrix_UB_13 0.0197121389
_diffrn_orient_matrix_UB_21 0.056404813
_diffrn_orient_matrix_UB_22 0.0167020065
_diffrn_orient_matrix_UB_23 0.0779458676
_diffrn_orient_matrix_UB_31 -0.0752947819
_diffrn_orient_matrix_UB_32 -0.0067725168
_diffrn_orient_matrix_UB_33 0.0274291127
_diffrn_radiation_monochromator graphite
_diffrn_radiation_type CuK\a
_diffrn_radiation_wavelength 1.54184
_diffrn_reflns_av_R_equivalents 0.0536
_diffrn_reflns_av_unetI/netI 0.034
_diffrn_reflns_limit_h_max 16
_diffrn_reflns_limit_h_min -19
_diffrn_reflns_limit_k_max 30
_diffrn_reflns_limit_k_min -30
_diffrn_reflns_limit_l_max 23
_diffrn_reflns_limit_l_min -22
_diffrn_reflns_number 74960
_diffrn_reflns_theta_full 67.2
_diffrn_reflns_theta_max 67.2
_diffrn_reflns_theta_min 2.97
_exptl_absorpt_coefficient_mu 4.842
_exptl_absorpt_correction_T_max 1
_exptl_absorpt_correction_T_min 0.69119
_exptl_absorpt_correction_type multi-scan
_exptl_absorpt_process_details
;
        CrysAlis RED, Oxford Diffraction Ltd.,
        Version 1.171.32.15 (release 10-01-2008 CrysAlis171 .NET)
        (compiled Jan 10 2008,16:37:18)
        Empirical absorption correction using spherical harmonics,
 implemented in SCALE3 ABSPACK scaling algorithm.
;
_exptl_crystal_colour red
_exptl_crystal_density_diffrn 1.489
_exptl_crystal_density_method 'not measured'
_exptl_crystal_description plate
_exptl_crystal_F_000 3608
_exptl_crystal_size_max 0.18
_exptl_crystal_size_mid 0.13
_exptl_crystal_size_min 0.02
_refine_diff_density_max 1.206
_refine_diff_density_min -0.459
_refine_diff_density_rms 0.087
_refine_ls_extinction_method none
_refine_ls_goodness_of_fit_ref 1.034
_refine_ls_hydrogen_treatment constr
_refine_ls_matrix_type full
_refine_ls_number_parameters 1000
_refine_ls_number_reflns 14008
_refine_ls_number_restraints 0
_refine_ls_restrained_S_all 1.034
_refine_ls_R_factor_all 0.0469
_refine_ls_R_factor_gt 0.035
_refine_ls_shift/su_max 0.001
_refine_ls_shift/su_mean 0
_refine_ls_structure_factor_coef Fsqd
_refine_ls_weighting_details 'calc w=1/[\s^2^(Fo^2^)+(0.0504P)^2^+8.5822P] where P=(Fo^2^+2Fc^2^)/3'
_refine_ls_weighting_scheme calc
_refine_ls_wR_factor_gt 0.0881
_refine_ls_wR_factor_ref 0.0934
_reflns_number_gt 11442
_reflns_number_total 14008
_reflns_threshold_expression I>2sigma(I)
_cod_data_source_file om200213z_si_002.cif
_cod_data_source_block br1418
_cod_original_cell_volume 7903.05(14)
_cod_original_sg_symbol_Hall -P_2yn
_cod_database_code 4064607

loop_
_symmetry_equiv_pos_as_xyz
'x, y, z'
'-x+1/2, y+1/2, -z+1/2'
'-x, -y, -z'
'x-1/2, -y-1/2, z-1/2'

loop_
_atom_site_label
_atom_site_type_symbol
_atom_site_fract_x
_atom_site_fract_y
_atom_site_fract_z
_atom_site_U_iso_or_equiv
_atom_site_adp_type
_atom_site_occupancy
_atom_site_symmetry_multiplicity
_atom_site_calc_flag
_atom_site_refinement_flags
Ru1 Ru 0.795114(14) 0.165794(9) 0.825559(13) 0.01741(7) Uani 1 1 d .
Ru2 Ru 0.324471(15) 0.431067(9) 0.813760(13) 0.01671(7) Uani 1 1 d .
P1 P 0.71706(5) 0.10357(3) 0.74790(5) 0.01981(17) Uani 1 1 d .
C111 C 0.6131(2) 0.11808(13) 0.67933(19) 0.0232(7) Uani 1 1 d .
C112 C 0.6085(2) 0.13529(14) 0.6096(2) 0.0293(8) Uani 1 1 d .
H112 H 0.6586 0.1378 0.5975 0.035 Uiso 1 1 calc R
C113 C 0.5311(3) 0.14883(16) 0.5575(2) 0.0361(9) Uani 1 1 d .
H113 H 0.5282 0.1603 0.5099 0.043 Uiso 1 1 calc R
C114 C 0.4575(2) 0.14549(16) 0.5752(2) 0.0383(10) Uani 1 1 d .
H114 H 0.4044 0.1547 0.5399 0.046 Uiso 1 1 calc R
C115 C 0.4621(2) 0.12876(15) 0.6441(2) 0.0349(9) Uani 1 1 d .
H115 H 0.412 0.1265 0.6561 0.042 Uiso 1 1 calc R
C116 C 0.5391(2) 0.11523(14) 0.6961(2) 0.0272(8) Uani 1 1 d .
H116 H 0.5413 0.1039 0.7436 0.033 Uiso 1 1 calc R
C121 C 0.6913(2) 0.05230(13) 0.80368(19) 0.0231(7) Uani 1 1 d .
C122 C 0.7035(2) -0.00001(14) 0.7956(2) 0.0265(7) Uani 1 1 d .
H122 H 0.7233 -0.0113 0.7575 0.032 Uiso 1 1 calc R
C123 C 0.6873(2) -0.03635(14) 0.8425(2) 0.0297(8) Uani 1 1 d .
H123 H 0.6973 -0.0719 0.837 0.036 Uiso 1 1 calc R
C124 C 0.6565(2) -0.02041(15) 0.8967(2) 0.0310(8) Uani 1 1 d .
H124 H 0.6455 -0.045 0.9289 0.037 Uiso 1 1 calc R
C125 C 0.6418(2) 0.03132(14) 0.9042(2) 0.0301(8) Uani 1 1 d .
H125 H 0.6193 0.0422 0.9408 0.036 Uiso 1 1 calc R
C126 C 0.6594(2) 0.06751(14) 0.8588(2) 0.0279(8) Uani 1 1 d .
H126 H 0.6499 0.1031 0.8651 0.034 Uiso 1 1 calc R
C131 C 0.7653(2) 0.06774(13) 0.68995(19) 0.0233(7) Uani 1 1 d .
C132 C 0.8471(2) 0.07995(14) 0.6937(2) 0.0262(7) Uani 1 1 d .
H132 H 0.8776 0.1064 0.7261 0.031 Uiso 1 1 calc R
C133 C 0.8846(2) 0.05340(14) 0.6501(2) 0.0299(8) Uani 1 1 d .
H133 H 0.9403 0.0622 0.6524 0.036 Uiso 1 1 calc R
C134 C 0.8418(2) 0.01457(15) 0.6037(2) 0.0309(8) Uani 1 1 d .
H134 H 0.8684 -0.0038 0.5749 0.037 Uiso 1 1 calc R
C135 C 0.7600(2) 0.00224(15) 0.5989(2) 0.0309(8) Uani 1 1 d .
H135 H 0.7302 -0.0246 0.5669 0.037 Uiso 1 1 calc R
C136 C 0.7218(2) 0.02922(14) 0.64094(19) 0.0265(7) Uani 1 1 d .
H136 H 0.665 0.0214 0.6364 0.032 Uiso 1 1 calc R
C1 C 0.6866(2) 0.19367(12) 0.83219(17) 0.0188(7) Uani 1 1 d .
C2 C 0.6227(2) 0.21120(13) 0.83871(18) 0.0207(7) Uani 1 1 d .
C3 C 0.5460(2) 0.23480(12) 0.84112(18) 0.0189(6) Uani 1 1 d .
C4 C 0.5476(2) 0.26982(13) 0.89656(18) 0.0229(7) Uani 1 1 d .
H4 H 0.5996 0.2773 0.9346 0.028 Uiso 1 1 calc R
C5 C 0.4735(2) 0.29380(13) 0.89666(18) 0.0217(7) Uani 1 1 d .
H5 H 0.4756 0.3172 0.9351 0.026 Uiso 1 1 calc R
C6 C 0.3965(2) 0.28394(12) 0.84117(18) 0.0202(7) Uani 1 1 d .
C7 C 0.3945(2) 0.24853(13) 0.78636(18) 0.0213(7) Uani 1 1 d .
H7 H 0.3422 0.241 0.7487 0.026 Uiso 1 1 calc R
C8 C 0.4674(2) 0.22416(13) 0.78572(19) 0.0237(7) Uani 1 1 d .
H8 H 0.4646 0.2001 0.7478 0.028 Uiso 1 1 calc R
C9 C 0.3174(2) 0.31125(13) 0.84067(18) 0.0197(7) Uani 1 1 d .
C91 C 0.2579(2) 0.28268(12) 0.86873(18) 0.0205(7) Uani 1 1 d .
C92 C 0.2868(2) 0.23928(14) 0.9135(2) 0.0268(7) Uani 1 1 d .
H92 H 0.3423 0.2267 0.9219 0.032 Uiso 1 1 calc R
C93 C 0.2351(2) 0.21449(14) 0.9457(2) 0.0318(8) Uani 1 1 d .
H93 H 0.256 0.1853 0.9764 0.038 Uiso 1 1 calc R
C94 C 0.1539(2) 0.23168(15) 0.9338(2) 0.0306(8) Uani 1 1 d .
H94 H 0.119 0.2148 0.9566 0.037 Uiso 1 1 calc R
C95 C 0.1237(2) 0.27378(14) 0.8882(2) 0.0272(8) Uani 1 1 d .
H95 H 0.0676 0.2856 0.8794 0.033 Uiso 1 1 calc R
C96 C 0.1744(2) 0.29872(13) 0.85557(19) 0.0239(7) Uani 1 1 d .
H96 H 0.1523 0.3271 0.8237 0.029 Uiso 1 1 calc R
C10 C 0.31255(19) 0.35968(12) 0.82038(17) 0.0183(6) Uani 1 1 d .
P2 P 0.79365(5) 0.23067(3) 0.74431(4) 0.01870(17) Uani 1 1 d .
C211 C 0.7008(2) 0.26341(13) 0.67862(17) 0.0216(7) Uani 1 1 d .
C212 C 0.6181(2) 0.25100(14) 0.67180(18) 0.0244(7) Uani 1 1 d .
H212 H 0.6075 0.222 0.6975 0.029 Uiso 1 1 calc R
C213 C 0.5507(2) 0.28050(15) 0.62776(19) 0.0289(8) Uani 1 1 d .
H213 H 0.4944 0.2714 0.6232 0.035 Uiso 1 1 calc R
C214 C 0.5652(2) 0.32303(14) 0.59063(19) 0.0309(8) Uani 1 1 d .
H214 H 0.5191 0.3435 0.5612 0.037 Uiso 1 1 calc R
C215 C 0.6473(2) 0.33582(14) 0.5965(2) 0.0305(8) Uani 1 1 d .
H215 H 0.6574 0.3649 0.5707 0.037 Uiso 1 1 calc R
C216 C 0.7148(2) 0.30614(14) 0.63983(18) 0.0255(7) Uani 1 1 d .
H216 H 0.7709 0.3149 0.6432 0.031 Uiso 1 1 calc R
C221 C 0.8392(2) 0.28954(13) 0.79644(18) 0.0207(7) Uani 1 1 d .
C222 C 0.9004(2) 0.32075(13) 0.78301(19) 0.0246(7) Uani 1 1 d .
H222 H 0.9256 0.3103 0.7481 0.03 Uiso 1 1 calc R
C223 C 0.9241(2) 0.36716(14) 0.8208(2) 0.0294(8) Uani 1 1 d .
H223 H 0.9659 0.3881 0.8117 0.035 Uiso 1 1 calc R
C224 C 0.8878(2) 0.38312(14) 0.8714(2) 0.0277(8) Uani 1 1 d .
H224 H 0.9042 0.4149 0.8968 0.033 Uiso 1 1 calc R
C225 C 0.8267(2) 0.35220(14) 0.88472(19) 0.0254(7) Uani 1 1 d .
H225 H 0.8006 0.3632 0.9188 0.03 Uiso 1 1 calc R
C226 C 0.8040(2) 0.30573(13) 0.84851(18) 0.0225(7) Uani 1 1 d .
H226 H 0.7638 0.2844 0.8592 0.027 Uiso 1 1 calc R
C231 C 0.8586(2) 0.21630(13) 0.68728(18) 0.0215(7) Uani 1 1 d .
C232 C 0.8217(2) 0.20523(13) 0.61243(19) 0.0245(7) Uani 1 1 d .
H232 H 0.7628 0.2107 0.5885 0.029 Uiso 1 1 calc R
C233 C 0.8698(3) 0.18637(14) 0.5725(2) 0.0302(8) Uani 1 1 d .
H233 H 0.8435 0.1787 0.5216 0.036 Uiso 1 1 calc R
C234 C 0.9562(3) 0.17858(14) 0.6061(2) 0.0315(8) Uani 1 1 d .
H234 H 0.9888 0.1653 0.5785 0.038 Uiso 1 1 calc R
C235 C 0.9947(2) 0.19038(14) 0.6805(2) 0.0282(8) Uani 1 1 d .
H235 H 1.054 0.1859 0.7036 0.034 Uiso 1 1 calc R
C236 C 0.9462(2) 0.20872(14) 0.7208(2) 0.0253(7) Uani 1 1 d .
H236 H 0.9726 0.2162 0.7718 0.03 Uiso 1 1 calc R
P3 P 0.35477(5) 0.43087(3) 0.70370(4) 0.01846(16) Uani 1 1 d .
C311 C 0.3041(2) 0.38231(13) 0.63447(18) 0.0210(7) Uani 1 1 d .
C312 C 0.2283(2) 0.39357(14) 0.57761(19) 0.0246(7) Uani 1 1 d .
H312 H 0.2052 0.4274 0.5731 0.029 Uiso 1 1 calc R
C313 C 0.1870(2) 0.35572(15) 0.5279(2) 0.0316(8) Uani 1 1 d .
H313 H 0.1354 0.3636 0.4896 0.038 Uiso 1 1 calc R
C314 C 0.2200(3) 0.30637(15) 0.5336(2) 0.0333(9) Uani 1 1 d .
H314 H 0.1915 0.2805 0.4991 0.04 Uiso 1 1 calc R
C315 C 0.2953(3) 0.29482(15) 0.5903(2) 0.0326(8) Uani 1 1 d .
H315 H 0.318 0.2609 0.5948 0.039 Uiso 1 1 calc R
C316 C 0.3369(2) 0.33260(13) 0.63983(19) 0.0250(7) Uani 1 1 d .
H316 H 0.3885 0.3246 0.678 0.03 Uiso 1 1 calc R
C321 C 0.4689(2) 0.42036(13) 0.72365(18) 0.0214(7) Uani 1 1 d .
C322 C 0.5163(2) 0.45256(14) 0.6949(2) 0.0260(7) Uani 1 1 d .
H322 H 0.49 0.481 0.6647 0.031 Uiso 1 1 calc R
C323 C 0.6018(2) 0.44325(15) 0.7103(2) 0.0316(8) Uani 1 1 d .
H323 H 0.6336 0.4655 0.6905 0.038 Uiso 1 1 calc R
C324 C 0.6414(2) 0.40208(15) 0.7538(2) 0.0287(8) Uani 1 1 d .
H324 H 0.6998 0.3957 0.7635 0.034 Uiso 1 1 calc R
C325 C 0.5951(2) 0.37010(15) 0.7833(2) 0.0291(8) Uani 1 1 d .
H325 H 0.6219 0.3418 0.8135 0.035 Uiso 1 1 calc R
C326 C 0.5094(2) 0.37951(14) 0.7687(2) 0.0267(7) Uani 1 1 d .
H326 H 0.4782 0.3578 0.7898 0.032 Uiso 1 1 calc R
C331 C 0.3383(2) 0.49053(13) 0.64971(19) 0.0221(7) Uani 1 1 d .
C332 C 0.3425(2) 0.48958(14) 0.57825(19) 0.0272(8) Uani 1 1 d .
H332 H 0.3436 0.4575 0.5547 0.033 Uiso 1 1 calc R
C333 C 0.3450(2) 0.53547(15) 0.5420(2) 0.0317(8) Uani 1 1 d .
H333 H 0.3483 0.5347 0.4939 0.038 Uiso 1 1 calc R
C334 C 0.3426(3) 0.58236(15) 0.5754(2) 0.0356(9) Uani 1 1 d .
H334 H 0.3454 0.6136 0.5505 0.043 Uiso 1 1 calc R
C335 C 0.3362(3) 0.58376(15) 0.6452(2) 0.0352(9) Uani 1 1 d .
H335 H 0.3331 0.6159 0.6679 0.042 Uiso 1 1 calc R
C336 C 0.3344(2) 0.53765(14) 0.6819(2) 0.0274(8) Uani 1 1 d .
H336 H 0.3304 0.5387 0.7299 0.033 Uiso 1 1 calc R
P4 P 0.17845(5) 0.44538(3) 0.75795(4) 0.01764(16) Uani 1 1 d .
C411 C 0.1089(2) 0.39518(13) 0.70140(17) 0.0203(7) Uani 1 1 d .
C412 C 0.0212(2) 0.40347(14) 0.67669(19) 0.0252(7) Uani 1 1 d .
H412 H -0.0007 0.4348 0.6883 0.03 Uiso 1 1 calc R
C413 C -0.0336(2) 0.36607(14) 0.6353(2) 0.0276(8) Uani 1 1 d .
H413 H -0.0929 0.3721 0.6182 0.033 Uiso 1 1 calc R
C414 C -0.0022(2) 0.31968(14) 0.6188(2) 0.0277(8) Uani 1 1 d .
H414 H -0.0399 0.294 0.591 0.033 Uiso 1 1 calc R
C415 C 0.0845(2) 0.31130(13) 0.64325(19) 0.0251(7) Uani 1 1 d .
H415 H 0.1062 0.2798 0.632 0.03 Uiso 1 1 calc R
C416 C 0.1398(2) 0.34905(13) 0.68424(17) 0.0206(7) Uani 1 1 d .
H416 H 0.1991 0.3431 0.7006 0.025 Uiso 1 1 calc R
C421 C 0.1311(2) 0.45459(13) 0.83019(18) 0.0204(7) Uani 1 1 d .
C422 C 0.1610(2) 0.42417(13) 0.89341(19) 0.0242(7) Uani 1 1 d .
H422 H 0.2051 0.4001 0.8981 0.029 Uiso 1 1 calc R
C423 C 0.1276(2) 0.42832(14) 0.94951(19) 0.0280(8) Uani 1 1 d .
H423 H 0.148 0.4069 0.9919 0.034 Uiso 1 1 calc R
C424 C 0.0640(2) 0.46399(14) 0.9433(2) 0.0293(8) Uani 1 1 d .
H424 H 0.0413 0.4674 0.9819 0.035 Uiso 1 1 calc R
C425 C 0.0338(2) 0.49448(14) 0.8814(2) 0.0298(8) Uani 1 1 d .
H425 H -0.0096 0.5189 0.8775 0.036 Uiso 1 1 calc R
C426 C 0.0662(2) 0.48974(13) 0.8247(2) 0.0251(7) Uani 1 1 d .
H426 H 0.0442 0.5105 0.7818 0.03 Uiso 1 1 calc R
C431 C 0.1460(2) 0.50355(12) 0.70087(18) 0.0200(7) Uani 1 1 d .
C432 C 0.1062(2) 0.50098(14) 0.62465(19) 0.0244(7) Uani 1 1 d .
H432 H 0.0933 0.4684 0.6009 0.029 Uiso 1 1 calc R
C433 C 0.0855(2) 0.54602(15) 0.5834(2) 0.0312(8) Uani 1 1 d .
H433 H 0.0589 0.5442 0.5314 0.037 Uiso 1 1 calc R
C434 C 0.1033(2) 0.59382(15) 0.6179(2) 0.0352(9) Uani 1 1 d .
H434 H 0.0885 0.6245 0.5896 0.042 Uiso 1 1 calc R
C435 C 0.1426(2) 0.59661(14) 0.6938(2) 0.0315(8) Uani 1 1 d .
H435 H 0.1544 0.6293 0.7174 0.038 Uiso 1 1 calc R
C436 C 0.1647(2) 0.55188(13) 0.7352(2) 0.0238(7) Uani 1 1 d .
H436 H 0.1927 0.554 0.787 0.029 Uiso 1 1 calc R
C101 C 0.8437(2) 0.13466(15) 0.93998(19) 0.0280(8) Uani 1 1 d .
H101 H 0.807 0.1212 0.9636 0.034 Uiso 1 1 calc R
C102 C 0.8818(2) 0.10653(14) 0.8974(2) 0.0281(8) Uani 1 1 d .
H102 H 0.8747 0.0707 0.887 0.034 Uiso 1 1 calc R
C103 C 0.9328(2) 0.14069(15) 0.8722(2) 0.0279(8) Uani 1 1 d .
H103 H 0.9657 0.1319 0.8426 0.033 Uiso 1 1 calc R
C104 C 0.9246(2) 0.19012(14) 0.90012(19) 0.0272(8) Uani 1 1 d .
H104 H 0.9516 0.2206 0.8922 0.033 Uiso 1 1 calc R
C105 C 0.8702(2) 0.18707(14) 0.94137(18) 0.0262(7) Uani 1 1 d .
H105 H 0.8541 0.2149 0.9658 0.031 Uiso 1 1 calc R
C201 C 0.4497(2) 0.43545(14) 0.9059(2) 0.0312(8) Uani 1 1 d .
H201 H 0.4915 0.4095 0.9126 0.037 Uiso 1 1 calc R
C202 C 0.4405(2) 0.48047(14) 0.8628(2) 0.0286(8) Uani 1 1 d .
H202 H 0.4751 0.4897 0.8348 0.034 Uiso 1 1 calc R
C203 C 0.3721(2) 0.50957(13) 0.86783(19) 0.0246(7) Uani 1 1 d .
H203 H 0.3533 0.542 0.8451 0.03 Uiso 1 1 calc R
C204 C 0.3365(2) 0.48154(13) 0.91304(18) 0.0254(7) Uani 1 1 d .
H204 H 0.2884 0.4914 0.9251 0.03 Uiso 1 1 calc R
C205 C 0.3851(2) 0.43616(14) 0.93721(19) 0.0293(8) Uani 1 1 d .
H205 H 0.3758 0.4106 0.969 0.035 Uiso 1 1 calc R
As0 As 0.30364(2) 0.647836(14) 0.91603(2) 0.02259(9) Uani 1 1 d .
F11 F 0.21534(13) 0.67579(8) 0.85331(13) 0.0365(5) Uani 1 1 d .
F12 F 0.33452(14) 0.62814(8) 0.84322(12) 0.0351(5) Uani 1 1 d .
F13 F 0.24868(13) 0.59086(8) 0.91060(12) 0.0312(5) Uani 1 1 d .
F14 F 0.39207(13) 0.61913(9) 0.97689(13) 0.0391(5) Uani 1 1 d .
F15 F 0.27132(15) 0.66807(9) 0.98696(13) 0.0385(5) Uani 1 1 d .
F16 F 0.35954(13) 0.70410(8) 0.92200(12) 0.0328(5) Uani 1 1 d .

loop_
_atom_site_aniso_label
_atom_site_aniso_U_11
_atom_site_aniso_U_22
_atom_site_aniso_U_33
_atom_site_aniso_U_23
_atom_site_aniso_U_13
_atom_site_aniso_U_12
Ru1 0.01213(12) 0.02111(13) 0.01900(12) 0.00169(9) 0.00535(9) 0.00153(9)
Ru2 0.01478(12) 0.01650(12) 0.01859(12) 0.00028(9) 0.00539(9) 0.00086(9)
P1 0.0159(4) 0.0220(4) 0.0226(4) -0.0007(3) 0.0079(3) 0.0018(3)
C111 0.0183(16) 0.0222(17) 0.0272(17) -0.0086(14) 0.0051(14) -0.0003(13)
C112 0.0256(19) 0.035(2) 0.0270(18) -0.0063(15) 0.0080(15) 0.0062(15)
C113 0.037(2) 0.043(2) 0.0223(18) -0.0071(16) 0.0023(16) 0.0133(17)
C114 0.0235(19) 0.044(2) 0.037(2) -0.0149(18) -0.0030(17) 0.0103(17)
C115 0.0195(18) 0.039(2) 0.044(2) -0.0177(18) 0.0080(17) 0.0021(15)
C116 0.0218(18) 0.0273(18) 0.0315(19) -0.0072(15) 0.0078(15) 0.0000(14)
C121 0.0162(16) 0.0264(18) 0.0268(17) -0.0026(14) 0.0075(14) -0.0036(13)
C122 0.0204(17) 0.0306(19) 0.0289(18) 0.0000(15) 0.0091(15) -0.0011(14)
C123 0.0263(19) 0.0254(18) 0.037(2) 0.0018(15) 0.0100(16) 0.0016(14)
C124 0.0235(18) 0.035(2) 0.0303(19) 0.0036(16) 0.0041(15) -0.0081(15)
C125 0.030(2) 0.033(2) 0.0298(19) -0.0049(16) 0.0131(16) -0.0076(15)
C126 0.0252(18) 0.0260(18) 0.0336(19) -0.0037(15) 0.0114(16) -0.0059(14)
C131 0.0245(18) 0.0234(17) 0.0239(17) 0.0029(14) 0.0107(14) 0.0065(13)
C132 0.0250(18) 0.0255(18) 0.0319(19) 0.0039(15) 0.0147(15) 0.0052(14)
C133 0.0285(19) 0.0280(19) 0.040(2) 0.0073(16) 0.0205(17) 0.0082(15)
C134 0.038(2) 0.034(2) 0.0260(18) 0.0048(15) 0.0177(17) 0.0161(16)
C135 0.031(2) 0.034(2) 0.0246(18) -0.0026(15) 0.0053(16) 0.0098(16)
C136 0.0221(17) 0.0315(19) 0.0236(17) 0.0003(15) 0.0049(14) 0.0066(14)
C1 0.0185(17) 0.0193(16) 0.0181(15) -0.0011(12) 0.0057(13) -0.0019(12)
C2 0.0186(17) 0.0224(17) 0.0207(16) 0.0002(13) 0.0062(13) 0.0000(13)
C3 0.0164(16) 0.0193(16) 0.0217(16) 0.0031(13) 0.0076(13) 0.0025(12)
C4 0.0195(17) 0.0267(18) 0.0206(16) 0.0012(14) 0.0044(14) 0.0016(13)
C5 0.0220(17) 0.0215(17) 0.0199(16) -0.0019(13) 0.0049(14) 0.0036(13)
C6 0.0225(17) 0.0169(16) 0.0240(16) 0.0058(13) 0.0115(14) 0.0005(13)
C7 0.0164(16) 0.0233(17) 0.0218(16) -0.0006(13) 0.0037(13) -0.0023(13)
C8 0.0209(17) 0.0233(17) 0.0278(17) -0.0037(14) 0.0097(14) -0.0004(13)
C9 0.0156(16) 0.0220(17) 0.0208(16) -0.0025(13) 0.0053(13) 0.0006(12)
C91 0.0232(17) 0.0188(16) 0.0197(15) -0.0028(13) 0.0078(13) -0.0015(13)
C92 0.0209(17) 0.0255(18) 0.0330(19) 0.0040(15) 0.0080(15) 0.0015(14)
C93 0.0282(19) 0.0273(19) 0.038(2) 0.0117(16) 0.0083(17) 0.0003(15)
C94 0.0256(19) 0.033(2) 0.035(2) 0.0046(16) 0.0139(16) -0.0056(15)
C95 0.0190(17) 0.0312(19) 0.0319(19) 0.0025(15) 0.0094(15) 0.0013(14)
C96 0.0217(17) 0.0232(17) 0.0265(17) 0.0025(14) 0.0077(14) 0.0015(13)
C10 0.0134(15) 0.0237(17) 0.0197(15) -0.0024(13) 0.0080(12) 0.0008(12)
P2 0.0147(4) 0.0221(4) 0.0194(4) 0.0010(3) 0.0060(3) 0.0021(3)
C211 0.0222(17) 0.0240(17) 0.0167(15) -0.0039(13) 0.0042(13) 0.0040(13)
C212 0.0230(17) 0.0280(18) 0.0214(16) -0.0055(14) 0.0064(14) 0.0033(14)
C213 0.0206(17) 0.037(2) 0.0259(18) -0.0068(15) 0.0036(15) 0.0061(15)
C214 0.031(2) 0.032(2) 0.0220(17) -0.0043(15) -0.0007(15) 0.0123(15)
C215 0.038(2) 0.0278(19) 0.0219(17) 0.0014(14) 0.0052(16) 0.0077(16)
C216 0.0279(18) 0.0281(19) 0.0206(16) 0.0007(14) 0.0085(15) 0.0045(14)
C221 0.0173(16) 0.0233(17) 0.0191(16) 0.0032(13) 0.0030(13) 0.0016(13)
C222 0.0205(17) 0.0278(18) 0.0256(17) 0.0026(14) 0.0080(14) 0.0016(14)
C223 0.0248(18) 0.0285(19) 0.034(2) 0.0022(15) 0.0098(16) -0.0048(14)
C224 0.0229(18) 0.0267(18) 0.0298(19) -0.0046(15) 0.0041(15) -0.0036(14)
C225 0.0207(17) 0.0303(19) 0.0232(17) 0.0016(14) 0.0050(14) 0.0043(14)
C226 0.0160(16) 0.0234(17) 0.0257(17) 0.0018(14) 0.0042(14) -0.0001(13)
C231 0.0232(17) 0.0202(16) 0.0253(17) 0.0030(13) 0.0136(14) 0.0024(13)
C232 0.0254(18) 0.0255(18) 0.0249(17) 0.0041(14) 0.0115(15) 0.0032(14)
C233 0.041(2) 0.0248(18) 0.0293(19) 0.0035(15) 0.0182(17) 0.0034(15)
C234 0.039(2) 0.0250(18) 0.040(2) 0.0030(16) 0.0259(18) 0.0043(15)
C235 0.0240(18) 0.0268(18) 0.038(2) 0.0072(16) 0.0166(16) 0.0028(14)
C236 0.0222(17) 0.0286(18) 0.0272(18) 0.0051(14) 0.0113(15) 0.0007(14)
P3 0.0162(4) 0.0188(4) 0.0203(4) 0.0012(3) 0.0063(3) -0.0004(3)
C311 0.0210(16) 0.0256(17) 0.0196(16) -0.0004(13) 0.0113(14) -0.0054(13)
C312 0.0208(17) 0.0287(18) 0.0248(17) -0.0007(14) 0.0086(14) -0.0021(14)
C313 0.032(2) 0.040(2) 0.0216(17) 0.0039(16) 0.0073(15) -0.0095(16)
C314 0.041(2) 0.036(2) 0.0239(18) -0.0045(16) 0.0127(17) -0.0184(17)
C315 0.043(2) 0.0262(19) 0.034(2) -0.0022(16) 0.0205(18) -0.0062(16)
C316 0.0275(18) 0.0247(18) 0.0269(18) -0.0022(14) 0.0145(15) -0.0054(14)
C321 0.0172(16) 0.0247(17) 0.0232(16) -0.0017(13) 0.0079(13) 0.0004(13)
C322 0.0216(17) 0.0271(18) 0.0302(18) 0.0038(15) 0.0099(15) -0.0006(14)
C323 0.0205(18) 0.039(2) 0.036(2) 0.0045(17) 0.0107(16) -0.0056(15)
C324 0.0180(17) 0.037(2) 0.0304(19) -0.0023(16) 0.0076(15) 0.0026(15)
C325 0.0225(18) 0.033(2) 0.0307(19) 0.0036(16) 0.0084(15) 0.0047(15)
C326 0.0218(18) 0.0290(19) 0.0305(19) 0.0028(15) 0.0103(15) -0.0013(14)
C331 0.0167(16) 0.0236(17) 0.0253(17) 0.0081(14) 0.0063(14) -0.0008(13)
C332 0.0241(18) 0.0303(19) 0.0263(18) 0.0017(15) 0.0075(15) -0.0023(14)
C333 0.030(2) 0.038(2) 0.0268(18) 0.0074(16) 0.0100(16) -0.0031(16)
C334 0.037(2) 0.033(2) 0.039(2) 0.0133(17) 0.0164(18) 0.0005(17)
C335 0.040(2) 0.0260(19) 0.042(2) 0.0059(17) 0.0178(19) 0.0034(16)
C336 0.0283(19) 0.0267(19) 0.0314(19) 0.0049(15) 0.0153(16) -0.0006(14)
P4 0.0161(4) 0.0178(4) 0.0192(4) 0.0006(3) 0.0063(3) 0.0010(3)
C411 0.0189(16) 0.0224(16) 0.0201(16) 0.0005(13) 0.0073(13) -0.0003(13)
C412 0.0232(18) 0.0245(18) 0.0281(18) 0.0004(14) 0.0092(15) 0.0009(14)
C413 0.0181(17) 0.0305(19) 0.0312(19) 0.0008(15) 0.0045(15) -0.0020(14)
C414 0.0266(19) 0.0273(18) 0.0286(18) -0.0032(15) 0.0085(15) -0.0069(14)
C415 0.0296(19) 0.0213(17) 0.0275(18) -0.0015(14) 0.0138(15) -0.0020(14)
C416 0.0188(16) 0.0238(17) 0.0202(16) 0.0034(13) 0.0079(13) 0.0005(13)
C421 0.0173(16) 0.0202(16) 0.0246(17) -0.0032(13) 0.0083(13) -0.0015(12)
C422 0.0221(17) 0.0234(17) 0.0292(18) -0.0029(14) 0.0114(15) -0.0002(13)
C423 0.031(2) 0.0320(19) 0.0225(17) 0.0002(15) 0.0114(15) -0.0017(15)
C424 0.030(2) 0.0311(19) 0.0318(19) -0.0050(16) 0.0178(16) -0.0049(15)
C425 0.0255(19) 0.0268(19) 0.041(2) -0.0039(16) 0.0170(17) -0.0008(14)
C426 0.0200(17) 0.0248(18) 0.0319(19) 0.0012(15) 0.0105(15) -0.0007(13)
C431 0.0143(15) 0.0209(16) 0.0252(17) 0.0038(13) 0.0073(13) 0.0011(12)
C432 0.0215(17) 0.0271(18) 0.0250(17) 0.0006(14) 0.0087(14) -0.0011(13)
C433 0.0291(19) 0.035(2) 0.0273(18) 0.0099(16) 0.0069(16) 0.0031(16)
C434 0.033(2) 0.027(2) 0.044(2) 0.0159(17) 0.0119(18) 0.0072(16)
C435 0.030(2) 0.0194(18) 0.044(2) 0.0028(16) 0.0109(17) 0.0022(14)
C436 0.0226(17) 0.0218(17) 0.0282(18) -0.0009(14) 0.0101(14) -0.0009(13)
C101 0.0166(16) 0.041(2) 0.0237(17) 0.0091(15) 0.0030(14) 0.0008(15)
C102 0.0201(17) 0.0276(18) 0.0306(19) 0.0069(15) 0.0010(15) 0.0045(14)
C103 0.0135(16) 0.040(2) 0.0290(18) 0.0068(16) 0.0062(14) 0.0043(14)
C104 0.0176(17) 0.034(2) 0.0245(17) 0.0077(15) -0.0004(14) -0.0009(14)
C105 0.0204(17) 0.035(2) 0.0181(16) 0.0012(14) -0.0006(14) 0.0016(14)
C201 0.0246(19) 0.0279(19) 0.0303(19) -0.0084(15) -0.0047(15) 0.0046(14)
C202 0.0202(17) 0.0300(19) 0.0327(19) -0.0119(15) 0.0054(15) -0.0079(14)
C203 0.0265(18) 0.0214(17) 0.0234(17) -0.0025(14) 0.0050(14) -0.0006(14)
C204 0.0254(18) 0.0272(18) 0.0224(17) -0.0082(14) 0.0067(14) -0.0048(14)
C205 0.036(2) 0.0256(18) 0.0212(17) -0.0014(14) 0.0036(15) -0.0042(15)
As0 0.01868(18) 0.02106(19) 0.02673(19) -0.00151(15) 0.00609(15) -0.00072(14)
F11 0.0278(11) 0.0325(12) 0.0425(13) 0.0045(10) 0.0035(10) 0.0052(9)
F12 0.0448(13) 0.0285(11) 0.0383(12) -0.0044(9) 0.0223(11) -0.0010(9)
F13 0.0290(11) 0.0242(10) 0.0398(12) -0.0021(9) 0.0111(9) -0.0058(8)
F14 0.0257(11) 0.0406(13) 0.0420(13) 0.0064(10) 0.0000(10) 0.0036(9)
F15 0.0411(13) 0.0399(13) 0.0415(13) -0.0094(10) 0.0231(11) -0.0075(10)
F16 0.0294(11) 0.0277(11) 0.0430(12) -0.0063(9) 0.0148(10) -0.0082(9)

loop_
_atom_type_symbol
_atom_type_description
_atom_type_scat_dispersion_real
_atom_type_scat_dispersion_imag
_atom_type_scat_source
C C 0.0181 0.0091 'International Tables Vol C Tables 4.2.6.8 and 6.1.1.4'
H H 0 0 'International Tables Vol C Tables 4.2.6.8 and 6.1.1.4'
F F 0.0727 0.0534 'International Tables Vol C Tables 4.2.6.8 and 6.1.1.4'
P P 0.2955 0.4335 'International Tables Vol C Tables 4.2.6.8 and 6.1.1.4'
Ru Ru 0.0552 3.296 'International Tables Vol C Tables 4.2.6.8 and 6.1.1.4'
As As -0.93 1.0051 'International Tables Vol C Tables 4.2.6.8 and 6.1.1.4'

loop_
_geom_angle_atom_site_label_1
_geom_angle_atom_site_label_2
_geom_angle_atom_site_label_3
_geom_angle
C1 Ru1 C101 95.77(13)
C1 Ru1 C105 93.60(13)
C101 Ru1 C105 37.38(14)
C1 Ru1 C102 128.34(13)
C101 Ru1 C102 36.68(14)
C105 Ru1 C102 61.57(14)
C1 Ru1 C104 124.07(13)
C101 Ru1 C104 61.39(13)
C105 Ru1 C104 36.56(13)
C102 Ru1 C104 60.97(13)
C1 Ru1 C103 154.52(13)
C101 Ru1 C103 61.63(13)
C105 Ru1 C103 61.47(13)
C102 Ru1 C103 36.89(13)
C104 Ru1 C103 36.44(14)
C1 Ru1 P1 88.01(9)
C101 Ru1 P1 109.14(10)
C105 Ru1 P1 146.49(10)
C102 Ru1 P1 91.58(10)
C104 Ru1 P1 146.08(10)
C103 Ru1 P1 109.65(10)
C1 Ru1 P2 88.99(9)
C101 Ru1 P2 149.08(10)
C105 Ru1 P2 111.95(10)
C102 Ru1 P2 141.08(10)
C104 Ru1 P2 90.75(9)
C103 Ru1 P2 104.59(9)
P1 Ru1 P2 101.54(3)
C10 Ru2 C201 95.12(14)
C10 Ru2 C205 90.35(13)
C201 Ru2 C205 36.60(14)
C10 Ru2 C202 129.13(14)
C201 Ru2 C202 36.53(14)
C205 Ru2 C202 60.59(14)
C10 Ru2 C204 119.54(13)
C201 Ru2 C204 60.96(13)
C205 Ru2 C204 36.52(13)
C202 Ru2 C204 60.29(13)
C10 Ru2 C203 150.74(13)
C201 Ru2 C203 60.67(13)
C205 Ru2 C203 60.48(13)
C202 Ru2 C203 35.95(13)
C204 Ru2 C203 36.07(12)
C10 Ru2 P3 96.96(9)
C201 Ru2 P3 106.34(11)
C205 Ru2 P3 142.89(10)
C202 Ru2 P3 87.49(10)
C204 Ru2 P3 141.28(9)
C203 Ru2 P3 105.21(9)
C10 Ru2 P4 93.89(10)
C201 Ru2 P4 154.77(10)
C205 Ru2 P4 119.96(10)
C202 Ru2 P4 136.21(10)
C204 Ru2 P4 94.17(9)
C203 Ru2 P4 102.42(9)
P3 Ru2 P4 95.87(3)
C111 P1 C131 100.07(15)
C111 P1 C121 102.21(16)
C131 P1 C121 103.31(15)
C111 P1 Ru1 121.32(11)
C131 P1 Ru1 118.70(12)
C121 P1 Ru1 108.75(11)
C116 C111 C112 118.9(3)
C116 C111 P1 121.9(3)
C112 C111 P1 119.1(3)
C113 C112 C111 120.5(4)
C113 C112 H112 119.8
C111 C112 H112 119.8
C112 C113 C114 119.8(4)
C112 C113 H113 120.1
C114 C113 H113 120.1
C115 C114 C113 119.7(4)
C115 C114 H114 120.1
C113 C114 H114 120.1
C114 C115 C116 120.7(4)
C114 C115 H115 119.7
C116 C115 H115 119.7
C115 C116 C111 120.4(4)
C115 C116 H116 119.8
C111 C116 H116 119.8
C122 C121 C126 118.0(3)
C122 C121 P1 124.2(3)
C126 C121 P1 117.7(3)
C121 C122 C123 121.2(3)
C121 C122 H122 119.4
C123 C122 H122 119.4
C124 C123 C122 119.8(3)
C124 C123 H123 120.1
C122 C123 H123 120.1
C125 C124 C123 119.8(3)
C125 C124 H124 120.1
C123 C124 H124 120.1
C124 C125 C126 120.5(3)
C124 C125 H125 119.8
C126 C125 H125 119.8
C125 C126 C121 120.7(3)
C125 C126 H126 119.6
C121 C126 H126 119.6
C132 C131 C136 118.6(3)
C132 C131 P1 119.2(3)
C136 C131 P1 122.2(3)
C131 C132 C133 120.0(4)
C131 C132 H132 120
C133 C132 H132 120
C134 C133 C132 120.7(3)
C134 C133 H133 119.6
C132 C133 H133 119.6
C133 C134 C135 119.9(3)
C133 C134 H134 120
C135 C134 H134 120
C136 C135 C134 119.6(4)
C136 C135 H135 120.2
C134 C135 H135 120.2
C135 C136 C131 121.1(3)
C135 C136 H136 119.4
C131 C136 H136 119.4
C2 C1 Ru1 177.6(3)
C1 C2 C3 175.1(4)
C4 C3 C8 118.3(3)
C4 C3 C2 121.2(3)
C8 C3 C2 120.5(3)
C5 C4 C3 120.6(3)
C5 C4 H4 119.7
C3 C4 H4 119.7
C4 C5 C6 120.9(3)
C4 C5 H5 119.5
C6 C5 H5 119.5
C7 C6 C5 118.6(3)
C7 C6 C9 121.0(3)
C5 C6 C9 120.4(3)
C8 C7 C6 121.2(3)
C8 C7 H7 119.4
C6 C7 H7 119.4
C7 C8 C3 120.4(3)
C7 C8 H8 119.8
C3 C8 H8 119.8
C10 C9 C91 127.2(3)
C10 C9 C6 114.7(3)
C91 C9 C6 117.9(3)
C92 C91 C96 117.7(3)
C92 C91 C9 119.3(3)
C96 C91 C9 122.9(3)
C93 C92 C91 120.7(3)
C93 C92 H92 119.6
C91 C92 H92 119.6
C94 C93 C92 120.8(3)
C94 C93 H93 119.6
C92 C93 H93 119.6
C93 C94 C95 119.2(3)
C93 C94 H94 120.4
C95 C94 H94 120.4
C96 C95 C94 120.6(3)
C96 C95 H95 119.7
C94 C95 H95 119.7
C95 C96 C91 121.0(3)
C95 C96 H96 119.5
C91 C96 H96 119.5
C9 C10 Ru2 166.4(3)
C231 P2 C221 105.87(15)
C231 P2 C211 102.64(15)
C221 P2 C211 95.18(15)
C231 P2 Ru1 113.06(11)
C221 P2 Ru1 109.19(11)
C211 P2 Ru1 127.94(12)
C212 C211 C216 118.6(3)
C212 C211 P2 122.9(3)
C216 C211 P2 118.2(3)
C211 C212 C213 120.7(3)
C211 C212 H212 119.6
C213 C212 H212 119.6
C214 C213 C212 120.3(3)
C214 C213 H213 119.9
C212 C213 H213 119.9
C213 C214 C215 119.8(3)
C213 C214 H214 120.1
C215 C214 H214 120.1
C214 C215 C216 120.2(4)
C214 C215 H215 119.9
C216 C215 H215 119.9
C215 C216 C211 120.4(3)
C215 C216 H216 119.8
C211 C216 H216 119.8
C226 C221 C222 118.6(3)
C226 C221 P2 116.3(2)
C222 C221 P2 124.9(3)
C223 C222 C221 119.9(3)
C223 C222 H222 120
C221 C222 H222 120
C224 C223 C222 120.8(3)
C224 C223 H223 119.6
C222 C223 H223 119.6
C223 C224 C225 119.4(3)
C223 C224 H224 120.3
C225 C224 H224 120.3
C226 C225 C224 120.1(3)
C226 C225 H225 120
C224 C225 H225 120
C225 C226 C221 121.1(3)
C225 C226 H226 119.5
C221 C226 H226 119.5
C232 C231 C236 118.3(3)
C232 C231 P2 121.2(3)
C236 C231 P2 119.8(3)
C233 C232 C231 120.8(3)
C233 C232 H232 119.6
C231 C232 H232 119.6
C232 C233 C234 120.6(4)
C232 C233 H233 119.7
C234 C233 H233 119.7
C233 C234 C235 119.6(3)
C233 C234 H234 120.2
C235 C234 H234 120.2
C236 C235 C234 119.9(3)
C236 C235 H235 120.1
C234 C235 H235 120.1
C235 C236 C231 120.9(3)
C235 C236 H236 119.6
C231 C236 H236 119.6
C311 P3 C331 102.98(16)
C311 P3 C321 104.10(15)
C331 P3 C321 100.83(15)
C311 P3 Ru2 118.23(10)
C331 P3 Ru2 118.36(12)
C321 P3 Ru2 110.14(11)
C316 C311 C312 118.9(3)
C316 C311 P3 120.7(3)
C312 C311 P3 120.2(3)
C313 C312 C311 120.2(3)
C313 C312 H312 119.9
C311 C312 H312 119.9
C312 C313 C314 120.5(4)
C312 C313 H313 119.7
C314 C313 H313 119.7
C313 C314 C315 119.6(3)
C313 C314 H314 120.2
C315 C314 H314 120.2
C316 C315 C314 120.0(4)
C316 C315 H315 120
C314 C315 H315 120
C315 C316 C311 120.7(4)
C315 C316 H316 119.6
C311 C316 H316 119.6
C326 C321 C322 118.7(3)
C326 C321 P3 119.6(3)
C322 C321 P3 121.6(3)
C323 C322 C321 120.2(3)
C323 C322 H322 119.9
C321 C322 H322 119.9
C324 C323 C322 120.9(3)
C324 C323 H323 119.5
C322 C323 H323 119.5
C323 C324 C325 119.4(3)
C323 C324 H324 120.3
C325 C324 H324 120.3
C324 C325 C326 120.0(3)
C324 C325 H325 120
C326 C325 H325 120
C321 C326 C325 120.7(3)
C321 C326 H326 119.6
C325 C326 H326 119.6
C336 C331 C332 118.9(3)
C336 C331 P3 120.8(3)
C332 C331 P3 119.6(3)
C333 C332 C331 120.0(3)
C333 C332 H332 120
C331 C332 H332 120
C334 C333 C332 120.6(3)
C334 C333 H333 119.7
C332 C333 H333 119.7
C333 C334 C335 119.9(4)
C333 C334 H334 120.1
C335 C334 H334 120.1
C334 C335 C336 119.5(4)
C334 C335 H335 120.2
C336 C335 H335 120.2
C331 C336 C335 121.1(3)
C331 C336 H336 119.5
C335 C336 H336 119.5
C431 P4 C411 103.12(15)
C431 P4 C421 103.33(15)
C411 P4 C421 100.88(15)
C431 P4 Ru2 117.01(10)
C411 P4 Ru2 120.90(11)
C421 P4 Ru2 109.17(11)
C416 C411 C412 119.1(3)
C416 C411 P4 122.5(3)
C412 C411 P4 118.4(2)
C413 C412 C411 120.2(3)
C413 C412 H412 119.9
C411 C412 H412 119.9
C412 C413 C414 120.4(3)
C412 C413 H413 119.8
C414 C413 H413 119.8
C415 C414 C413 119.6(3)
C415 C414 H414 120.2
C413 C414 H414 120.2
C414 C415 C416 120.1(3)
C414 C415 H415 119.9
C416 C415 H415 119.9
C411 C416 C415 120.6(3)
C411 C416 H416 119.7
C415 C416 H416 119.7
C422 C421 C426 118.2(3)
C422 C421 P4 118.0(2)
C426 C421 P4 123.7(3)
C423 C422 C421 121.3(3)
C423 C422 H422 119.3
C421 C422 H422 119.3
C422 C423 C424 119.5(3)
C422 C423 H423 120.3
C424 C423 H423 120.3
C425 C424 C423 120.1(3)
C425 C424 H424 119.9
C423 C424 H424 119.9
C424 C425 C426 120.5(3)
C424 C425 H425 119.8
C426 C425 H425 119.8
C425 C426 C421 120.4(3)
C425 C426 H426 119.8
C421 C426 H426 119.8
C432 C431 C436 119.4(3)
C432 C431 P4 122.0(3)
C436 C431 P4 118.6(3)
C433 C432 C431 120.0(3)
C433 C432 H432 120
C431 C432 H432 120
C432 C433 C434 120.3(3)
C432 C433 H433 119.9
C434 C433 H433 119.9
C435 C434 C433 119.9(3)
C435 C434 H434 120
C433 C434 H434 120
C436 C435 C434 120.2(4)
C436 C435 H435 119.9
C434 C435 H435 119.9
C435 C436 C431 120.2(3)
C435 C436 H436 119.9
C431 C436 H436 119.9
C102 C101 C105 107.7(3)
C102 C101 Ru1 72.2(2)
C105 C101 Ru1 71.34(19)
C102 C101 H101 126.2
C105 C101 H101 126.2
Ru1 C101 H101 122
C101 C102 C103 108.9(3)
C101 C102 Ru1 71.1(2)
C103 C102 Ru1 72.8(2)
C101 C102 H102 125.6
C103 C102 H102 125.6
Ru1 C102 H102 122.2
C104 C103 C102 106.5(3)
C104 C103 Ru1 70.91(19)
C102 C103 Ru1 70.33(19)
C104 C103 H103 126.7
C102 C103 H103 126.7
Ru1 C103 H103 123.7
C105 C104 C103 109.4(3)
C105 C104 Ru1 70.83(19)
C103 C104 Ru1 72.6(2)
C105 C104 H104 125.3
C103 C104 H104 125.3
Ru1 C104 H104 122.8
C104 C105 C101 107.6(3)
C104 C105 Ru1 72.6(2)
C101 C105 Ru1 71.3(2)
C104 C105 H105 126.2
C101 C105 H105 126.2
Ru1 C105 H105 121.7
C202 C201 C205 107.2(3)
C202 C201 Ru2 72.0(2)
C205 C201 Ru2 71.9(2)
C202 C201 H201 126.4
C205 C201 H201 126.4
Ru2 C201 H201 121.5
C203 C202 C201 109.3(3)
C203 C202 Ru2 73.9(2)
C201 C202 Ru2 71.4(2)
C203 C202 H202 125.4
C201 C202 H202 125.4
Ru2 C202 H202 121
C202 C203 C204 107.2(3)
C202 C203 Ru2 70.17(19)
C204 C203 Ru2 70.79(19)
C202 C203 H203 126.4
C204 C203 H203 126.4
Ru2 C203 H203 124.3
C203 C204 C205 108.1(3)
C203 C204 Ru2 73.14(19)
C205 C204 Ru2 71.0(2)
C203 C204 H204 126
C205 C204 H204 126
Ru2 C204 H204 121.6
C201 C205 C204 108.2(3)
C201 C205 Ru2 71.5(2)
C204 C205 Ru2 72.5(2)
C201 C205 H205 125.9
C204 C205 H205 125.9
Ru2 C205 H205 121.8
F14 As0 F16 89.77(11)
F14 As0 F15 91.35(12)
F16 As0 F15 90.14(10)
F14 As0 F11 178.63(12)
F16 As0 F11 90.59(11)
F15 As0 F11 89.97(11)
F14 As0 F13 89.49(11)
F16 As0 F13 179.24(11)
F15 As0 F13 90.04(10)
F11 As0 F13 90.14(10)
F14 As0 F12 89.83(11)
F16 As0 F12 89.74(10)
F15 As0 F12 178.82(12)
F11 As0 F12 88.85(11)
F13 As0 F12 90.09(10)

loop_
_geom_bond_atom_site_label_1
_geom_bond_atom_site_label_2
_geom_bond_distance
Ru1 C1 2.007(3)
Ru1 C101 2.227(3)
Ru1 C105 2.227(3)
Ru1 C102 2.241(3)
Ru1 C104 2.250(3)
Ru1 C103 2.273(3)
Ru1 P1 2.2855(9)
Ru1 P2 2.2935(8)
Ru2 C10 1.870(3)
Ru2 C201 2.246(4)
Ru2 C205 2.251(3)
Ru2 C202 2.254(3)
Ru2 C204 2.271(3)
Ru2 C203 2.302(3)
Ru2 P3 2.3475(8)
Ru2 P4 2.3488(8)
P1 C111 1.835(3)
P1 C131 1.842(3)
P1 C121 1.852(4)
C111 C116 1.392(5)
C111 C112 1.395(5)
C112 C113 1.390(5)
C112 H112 0.95
C113 C114 1.395(6)
C113 H113 0.95
C114 C115 1.374(6)
C114 H114 0.95
C115 C116 1.384(5)
C115 H115 0.95
C116 H116 0.95
C121 C122 1.388(5)
C121 C126 1.402(5)
C122 C123 1.396(5)
C122 H122 0.95
C123 C124 1.381(5)
C123 H123 0.95
C124 C125 1.380(5)
C124 H124 0.95
C125 C126 1.384(5)
C125 H125 0.95
C126 H126 0.95
C131 C132 1.389(5)
C131 C136 1.398(5)
C132 C133 1.395(5)
C132 H132 0.95
C133 C134 1.375(6)
C133 H133 0.95
C134 C135 1.385(6)
C134 H134 0.95
C135 C136 1.385(5)
C135 H135 0.95
C136 H136 0.95
C1 C2 1.212(5)
C2 C3 1.442(4)
C3 C4 1.396(5)
C3 C8 1.414(5)
C4 C5 1.392(5)
C4 H4 0.95
C5 C6 1.393(5)
C5 H5 0.95
C6 C7 1.392(5)
C6 C9 1.504(4)
C7 C8 1.382(5)
C7 H7 0.95
C8 H8 0.95
C9 C10 1.309(5)
C9 C91 1.489(5)
C91 C92 1.400(5)
C91 C96 1.402(5)
C92 C93 1.387(5)
C92 H92 0.95
C93 C94 1.380(5)
C93 H93 0.95
C94 C95 1.384(5)
C94 H94 0.95
C95 C96 1.382(5)
C95 H95 0.95
C96 H96 0.95
P2 C231 1.835(3)
P2 C221 1.844(3)
P2 C211 1.846(3)
C211 C212 1.390(5)
C211 C216 1.401(5)
C212 C213 1.390(5)
C212 H212 0.95
C213 C214 1.381(6)
C213 H213 0.95
C214 C215 1.386(6)
C214 H214 0.95
C215 C216 1.390(5)
C215 H215 0.95
C216 H216 0.95
C221 C226 1.394(5)
C221 C222 1.400(5)
C222 C223 1.393(5)
C222 H222 0.95
C223 C224 1.379(5)
C223 H223 0.95
C224 C225 1.395(5)
C224 H224 0.95
C225 C226 1.379(5)
C225 H225 0.95
C226 H226 0.95
C231 C232 1.393(5)
C231 C236 1.405(5)
C232 C233 1.384(5)
C232 H232 0.95
C233 C234 1.388(6)
C233 H233 0.95
C234 C235 1.392(6)
C234 H234 0.95
C235 C236 1.390(5)
C235 H235 0.95
C236 H236 0.95
P3 C311 1.821(3)
P3 C331 1.832(3)
P3 C321 1.844(3)
C311 C316 1.392(5)
C311 C312 1.398(5)
C312 C313 1.381(5)
C312 H312 0.95
C313 C314 1.384(6)
C313 H313 0.95
C314 C315 1.392(6)
C314 H314 0.95
C315 C316 1.380(5)
C315 H315 0.95
C316 H316 0.95
C321 C326 1.391(5)
C321 C322 1.394(5)
C322 C323 1.386(5)
C322 H322 0.95
C323 C324 1.380(5)
C323 H323 0.95
C324 C325 1.386(5)
C324 H324 0.95
C325 C326 1.393(5)
C325 H325 0.95
C326 H326 0.95
C331 C336 1.382(5)
C331 C332 1.405(5)
C332 C333 1.387(5)
C332 H332 0.95
C333 C334 1.382(6)
C333 H333 0.95
C334 C335 1.390(6)
C334 H334 0.95
C335 C336 1.395(5)
C335 H335 0.95
C336 H336 0.95
P4 C431 1.837(3)
P4 C411 1.838(3)
P4 C421 1.842(3)
C411 C416 1.388(5)
C411 C412 1.402(5)
C412 C413 1.386(5)
C412 H412 0.95
C413 C414 1.394(5)
C413 H413 0.95
C414 C415 1.387(5)
C414 H414 0.95
C415 C416 1.394(5)
C415 H415 0.95
C416 H416 0.95
C421 C422 1.394(5)
C421 C426 1.398(5)
C422 C423 1.384(5)
C422 H422 0.95
C423 C424 1.387(5)
C423 H423 0.95
C424 C425 1.377(5)
C424 H424 0.95
C425 C426 1.385(5)
C425 H425 0.95
C426 H426 0.95
C431 C432 1.393(5)
C431 C436 1.401(5)
C432 C433 1.389(5)
C432 H432 0.95
C433 C434 1.390(6)
C433 H433 0.95
C434 C435 1.386(6)
C434 H434 0.95
C435 C436 1.385(5)
C435 H435 0.95
C436 H436 0.95
C101 C102 1.406(5)
C101 C105 1.427(5)
C101 H101 0.95
C102 C103 1.428(5)
C102 H102 0.95
C103 C104 1.414(5)
C103 H103 0.95
C104 C105 1.405(5)
C104 H104 0.95
C105 H105 0.95
C201 C202 1.410(6)
C201 C205 1.412(6)
C201 H201 0.95
C202 C203 1.407(5)
C202 H202 0.95
C203 C204 1.416(5)
C203 H203 0.95
C204 C205 1.417(5)
C204 H204 0.95
C205 H205 0.95
As0 F14 1.717(2)
As0 F16 1.718(2)
As0 F15 1.718(2)
As0 F11 1.722(2)
As0 F13 1.726(2)
As0 F12 1.733(2)
